data_7053840
loop_
_publ_author_name
'Cong, Linlin'
'Qin, Xiaoting'
'Sun, Wei'
'Wang, Yanqin'
'Ding, Shuai'
'Liu, Zhiliang'

_publ_section_title
;
 A series of [NaMnIII3MnII] clusters constructed using a multidentate
 Schiff-base ligand and decorated with different auxiliary ligands
;
_journal_issue 2
_journal_name_full 'New Journal of Chemistry'
_journal_page_first 545
_journal_paper_doi 10.1039/c3nj00742a
_journal_volume 38
_journal_year 2014
_chemical_formula_sum 'C55 H65 Cl1.5 Mn4 N3 Na O29'
_chemical_formula_weight 1528.03
_chemical_name_systematic
; 
 ? 
;
_space_group_IT_number 2
_symmetry_cell_setting triclinic
_symmetry_space_group_name_Hall '-P 1'
_symmetry_space_group_name_H-M 'P -1'
_atom_sites_solution_hydrogens geom
_atom_sites_solution_primary direct
_atom_sites_solution_secondary difmap
_audit_creation_method SHELXL-97
_cell_angle_alpha 84.71(3)
_cell_angle_beta 74.37(3)
_cell_angle_gamma 63.73(3)
_cell_formula_units_Z 2
_cell_length_a 14.061(3)
_cell_length_b 14.937(3)
_cell_length_c 18.310(4)
_cell_measurement_reflns_used 11685
_cell_measurement_temperature 293(2)
_cell_measurement_theta_max 25.02
_cell_measurement_theta_min 1.16
_cell_volume 3319.3(16)
_computing_structure_refinement 'SHELXL-97 (Sheldrick, 1997)'
_computing_structure_solution 'SHELXS-97 (Sheldrick, 1990)'
_diffrn_ambient_temperature 293(2)
_diffrn_measured_fraction_theta_full 0.997
_diffrn_measured_fraction_theta_max 0.997
_diffrn_radiation_monochromator graphite
_diffrn_radiation_source 'fine-focus sealed tube'
_diffrn_radiation_type MoK\a
_diffrn_radiation_wavelength 0.71073
_diffrn_reflns_av_R_equivalents 0.0695
_diffrn_reflns_av_sigmaI/netI 0.1367
_diffrn_reflns_limit_h_max 16
_diffrn_reflns_limit_h_min -16
_diffrn_reflns_limit_k_max 15
_diffrn_reflns_limit_k_min -17
_diffrn_reflns_limit_l_max 21
_diffrn_reflns_limit_l_min -19
_diffrn_reflns_number 18428
_diffrn_reflns_theta_full 25.02
_diffrn_reflns_theta_max 25.02
_diffrn_reflns_theta_min 1.16
_exptl_absorpt_coefficient_mu 0.897
_exptl_absorpt_correction_T_max 0.9736
_exptl_absorpt_correction_T_min 0.9650
_exptl_absorpt_correction_type multi-scan
_exptl_absorpt_process_details sadabs
_exptl_crystal_density_diffrn 1.529
_exptl_crystal_density_method 'not measured'
_exptl_crystal_F_000 1569
_exptl_crystal_size_max 0.04
_exptl_crystal_size_mid 0.04
_exptl_crystal_size_min 0.03
_refine_diff_density_max 1.273
_refine_diff_density_min -0.792
_refine_diff_density_rms 0.138
_refine_ls_extinction_method none
_refine_ls_goodness_of_fit_ref 0.994
_refine_ls_hydrogen_treatment constr
_refine_ls_matrix_type full
_refine_ls_number_parameters 879
_refine_ls_number_reflns 11685
_refine_ls_number_restraints 2821
_refine_ls_restrained_S_all 0.942
_refine_ls_R_factor_all 0.1751
_refine_ls_R_factor_gt 0.0995
_refine_ls_shift/su_max 0.000
_refine_ls_shift/su_mean 0.000
_refine_ls_structure_factor_coef Fsqd
_refine_ls_weighting_details 'calc w=1/[\s^2^(Fo^2^)+(0.2000P)^2^+0.0000P] where P=(Fo^2^+2Fc^2^)/3'
_refine_ls_weighting_scheme calc
_refine_ls_wR_factor_gt 0.2601
_refine_ls_wR_factor_ref 0.3379
_reflns_number_gt 5626
_reflns_number_total 11685
_reflns_threshold_expression >2sigma(I)
_cod_data_source_file c3nj00742a.txt
_cod_data_source_block dingshuai101206_0m
_cod_original_cell_volume 3319.3(12)
_cod_original_sg_symbol_H-M P-1
_cod_original_formula_sum 'C55 H65 Cl1.50 Mn4 N3 Na O29'
_cod_database_code 7053840

loop_
_symmetry_equiv_pos_as_xyz
'x, y, z'
'-x, -y, -z'

loop_
_atom_site_label
_atom_site_type_symbol
_atom_site_fract_x
_atom_site_fract_y
_atom_site_fract_z
_atom_site_U_iso_or_equiv
_atom_site_adp_type
_atom_site_occupancy
_atom_site_symmetry_multiplicity
_atom_site_calc_flag
_atom_site_refinement_flags
_atom_site_disorder_assembly
_atom_site_disorder_group
Mn3 Mn 0.47575(10) 0.22986(9) 0.18843(7) 0.0461(4) Uani 1 1 d U C .
Mn1 Mn 0.39543(11) 0.42425(10) 0.30172(8) 0.0503(4) Uani 1 1 d U C .
Mn2 Mn 0.60917(10) 0.22003(10) 0.30826(7) 0.0481(4) Uani 1 1 d U C .
Mn4 Mn 0.34988(11) 0.20927(10) 0.38127(8) 0.0550(4) Uani 1 1 d U C .
Na1 Na 0.6268(3) 0.3700(3) 0.1576(2) 0.0627(9) Uani 1 1 d U C .
Cl1 Cl 0.7376(3) 0.8324(3) 0.0526(3) 0.1075(11) Uani 1 1 d U . .
Cl2 Cl 0.1135(7) 0.9601(7) 0.4486(5) 0.131(3) Uani 0.50 1 d PDU . .
N3 N 0.4674(6) 0.1410(6) 0.1198(4) 0.0604(17) Uani 1 1 d U . .
N1 N 0.2944(7) 0.5417(6) 0.3677(4) 0.0604(16) Uani 1 1 d U C .
N2 N 0.7143(6) 0.1407(6) 0.3687(4) 0.0596(16) Uani 1 1 d U C .
O9 O 0.6261(6) 0.3933(5) 0.0236(4) 0.0734(17) Uani 1 1 d U . .
O10 O 0.5601(5) 0.2723(4) 0.1077(3) 0.0566(13) Uani 1 1 d U . .
O11 O 0.4042(5) 0.1698(4) 0.2647(3) 0.0520(12) Uani 1 1 d U . .
O12 O 0.2972(7) 0.0905(6) 0.3665(5) 0.094(2) Uani 1 1 d U . .
H12 H 0.2318 0.1009 0.3893 0.113 Uiso 1 1 d R . .
O1 O 0.6491(6) 0.5230(5) 0.1817(4) 0.0788(17) Uani 1 1 d U . .
O2 O 0.4835(5) 0.4878(4) 0.2511(4) 0.0603(13) Uani 1 1 d U . .
O3 O 0.3087(5) 0.3673(4) 0.3650(3) 0.0560(13) Uani 1 1 d U . .
O4 O 0.1785(6) 0.2913(5) 0.4431(4) 0.0814(19) Uani 1 1 d U . .
H4 H 0.1638 0.2663 0.4858 0.098 Uiso 1 1 d R C .
O5 O 0.8344(5) 0.2807(5) 0.1111(4) 0.0776(18) Uani 1 1 d U . .
O6 O 0.7168(5) 0.2504(4) 0.2396(3) 0.0556(13) Uani 1 1 d U . .
O7 O 0.5150(5) 0.1788(4) 0.3806(3) 0.0539(13) Uani 1 1 d U . .
O8 O 0.3751(6) 0.1396(6) 0.4909(4) 0.0782(18) Uani 1 1 d U . .
H8 H 0.3187 0.1631 0.5281 0.094 Uiso 1 1 d R C .
O15 O 0.3248(5) 0.3386(5) 0.1735(4) 0.0652(14) Uani 1 1 d U . .
O14 O 0.2943(5) 0.4795(4) 0.2247(3) 0.0587(13) Uani 1 1 d U . .
O17 O 0.5315(5) 0.3625(4) 0.3819(3) 0.0628(14) Uani 1 1 d U . .
H17C H 0.4960 0.3561 0.4261 0.075 Uiso 1 1 d R C .
H17B H 0.5837 0.3763 0.3827 0.075 Uiso 1 1 d R . .
O16 O 0.6456(5) 0.0973(4) 0.2214(3) 0.0596(14) Uani 1 1 d U . .
H16A H 0.6465 0.0452 0.2449 0.089 Uiso 1 1 d R C .
H16B H 0.7035 0.0856 0.1861 0.071 Uiso 1 1 d R . .
O13 O 0.5011(4) 0.2994(4) 0.2560(3) 0.0471(12) Uani 1 1 d U . .
O18 O 0.8005(10) 0.0284(8) 0.0944(7) 0.144(4) Uani 1 1 d U . .
H18 H 0.7938 -0.0217 0.0823 0.172 Uiso 1 1 d R . .
O19 O 0.6457(6) 0.9205(6) 0.2783(5) 0.104(3) Uani 1 1 d U . .
H19A H 0.6841 0.9001 0.3104 0.124 Uiso 1 1 d R . .
H19B H 0.6725 0.8776 0.2421 0.124 Uiso 1 1 d R . .
O20 O 0.5874(7) 0.4778(7) 0.4503(5) 0.100(2) Uani 1 1 d U . .
H20C H 0.5733 0.4704 0.4963 0.151 Uiso 1 1 d R . .
O21 O 0.5858(7) 0.6190(6) 0.4762(4) 0.089(2) Uani 1 1 d U . .
O22 O -0.2289(7) 0.8496(6) 0.3823(4) 0.093(2) Uani 1 1 d U . .
O23 O -0.0923(7) 0.7678(8) 0.4367(5) 0.117(3) Uani 1 1 d U . .
O24 O 0.6799(14) 0.8274(13) 0.1279(11) 0.222(6) Uani 1 1 d U . .
O25 O 0.7644(13) 0.7479(10) 0.0146(9) 0.209(6) Uani 1 1 d U . .
O26 O 0.6653(11) 0.9174(8) 0.0361(9) 0.171(4) Uani 1 1 d U . .
O27 O 0.8346(9) 0.8350(8) 0.0544(8) 0.157(4) Uani 1 1 d U . .
O28 O 0.1543(16) 0.8676(13) 0.4859(11) 0.174(8) Uani 0.50 1 d PDU . .
O29 O -0.0003(11) 0.9946(14) 0.4506(10) 0.139(5) Uani 0.50 1 d PDU . .
O30 O 0.1400(15) 1.0364(13) 0.4689(11) 0.147(6) Uani 0.50 1 d PDU . .
O31 O 0.1740(16) 0.9384(16) 0.3643(8) 0.190(8) Uani 0.50 1 d PDU . .
C1 C 0.6524(10) 0.4677(9) -0.0194(7) 0.099(4) Uani 1 1 d U . .
H1A H 0.7187 0.4359 -0.0586 0.148 Uiso 1 1 calc R . .
H1B H 0.6626 0.5075 0.0134 0.148 Uiso 1 1 calc R . .
H1C H 0.5936 0.5096 -0.0418 0.148 Uiso 1 1 calc R . .
C2 C 0.6064(8) 0.3304(8) -0.0146(6) 0.069(2) Uani 1 1 d U . .
C3 C 0.6182(9) 0.3291(9) -0.0911(6) 0.083(3) Uani 1 1 d U . .
H3 H 0.6428 0.3716 -0.1220 0.100 Uiso 1 1 calc R . .
C4 C 0.5937(10) 0.2662(10) -0.1209(7) 0.087(3) Uani 1 1 d U . .
H4A H 0.6054 0.2628 -0.1732 0.104 Uiso 1 1 calc R . .
C5 C 0.5520(9) 0.2065(9) -0.0766(6) 0.082(3) Uani 1 1 d U . .
H5 H 0.5342 0.1652 -0.0997 0.098 Uiso 1 1 calc R . .
C6 C 0.5351(8) 0.2057(8) 0.0031(5) 0.066(2) Uani 1 1 d U . .
C7 C 0.5674(8) 0.2686(7) 0.0332(5) 0.062(2) Uani 1 1 d U . .
C8 C 0.4929(8) 0.1442(7) 0.0476(6) 0.065(2) Uani 1 1 d U . .
H8A H 0.4820 0.1004 0.0215 0.079 Uiso 1 1 calc R . .
C9 C 0.4228(9) 0.0748(8) 0.1612(6) 0.074(2) Uani 1 1 d U . .
H9A H 0.4819 0.0110 0.1651 0.089 Uiso 1 1 d R . .
H9B H 0.3779 0.0653 0.1344 0.089 Uiso 1 1 d R . .
C10 C 0.3605(9) 0.1150(8) 0.2350(6) 0.070(2) Uani 1 1 d U . .
H10 H 0.2884 0.1641 0.2294 0.084 Uiso 1 1 calc R . .
C11 C 0.3392(10) 0.0455(8) 0.2915(6) 0.082(3) Uani 1 1 d U . .
H11A H 0.2863 0.0272 0.2803 0.099 Uiso 1 1 calc R . .
H11B H 0.4065 -0.0148 0.2891 0.099 Uiso 1 1 calc R . .
C12 C 0.7458(11) 0.5351(10) 0.1430(8) 0.112(4) Uani 1 1 d U . .
H12A H 0.7291 0.5841 0.1048 0.168 Uiso 1 1 calc R . .
H12B H 0.8022 0.4725 0.1196 0.168 Uiso 1 1 calc R . .
H12C H 0.7708 0.5569 0.1788 0.168 Uiso 1 1 calc R . .
C13 C 0.5729(9) 0.5905(8) 0.2366(6) 0.070(2) Uani 1 1 d U . .
C14 C 0.5782(11) 0.6739(9) 0.2557(7) 0.085(2) Uani 1 1 d U . .
H14 H 0.6384 0.6859 0.2310 0.102 Uiso 1 1 calc R . .
C15 C 0.4993(11) 0.7379(9) 0.3087(7) 0.087(2) Uani 1 1 d U . .
H15 H 0.5036 0.7956 0.3189 0.104 Uiso 1 1 calc R . .
C16 C 0.4095(10) 0.7216(9) 0.3498(7) 0.084(2) Uani 1 1 d U . .
H16 H 0.3559 0.7665 0.3881 0.101 Uiso 1 1 calc R . .
C17 C 0.4016(9) 0.6350(8) 0.3321(6) 0.070(2) Uani 1 1 d U . .
C18 C 0.4846(9) 0.5701(7) 0.2734(6) 0.0643(19) Uani 1 1 d U . .
C19 C 0.3099(9) 0.6193(8) 0.3748(6) 0.070(2) Uani 1 1 d U . .
H19 H 0.2570 0.6686 0.4105 0.084 Uiso 1 1 calc R . .
C20 C 0.1963(9) 0.5324(8) 0.4115(6) 0.077(2) Uani 1 1 d U . .
H20A H 0.1665 0.5718 0.4584 0.093 Uiso 1 1 calc R A 1
H20B H 0.1412 0.5575 0.3829 0.093 Uiso 1 1 calc R A 1
C22 C 0.1380(9) 0.3930(9) 0.4495(7) 0.082(3) Uani 1 1 d U C .
H22A H 0.0969 0.4143 0.5016 0.099 Uiso 1 1 calc R B 1
H22B H 0.0875 0.4236 0.4176 0.099 Uiso 1 1 calc R B 1
C23 C 0.8999(11) 0.2874(11) 0.0373(7) 0.112(4) Uani 1 1 d U . .
H23A H 0.9311 0.3321 0.0402 0.168 Uiso 1 1 calc R . .
H23B H 0.8546 0.3120 0.0022 0.168 Uiso 1 1 calc R . .
H23C H 0.9576 0.2224 0.0202 0.168 Uiso 1 1 calc R . .
C24 C 0.8914(8) 0.2192(8) 0.1607(6) 0.067(2) Uani 1 1 d U . .
C25 C 1.0047(9) 0.1766(9) 0.1471(7) 0.084(3) Uani 1 1 d U . .
H25 H 1.0477 0.1900 0.1033 0.101 Uiso 1 1 calc R . .
C26 C 1.0513(9) 0.1144(10) 0.1999(7) 0.091(3) Uani 1 1 d U . .
H26 H 1.1274 0.0833 0.1902 0.110 Uiso 1 1 calc R . .
C27 C 0.9911(9) 0.0963(9) 0.2659(7) 0.088(3) Uani 1 1 d U . .
H27 H 1.0264 0.0546 0.3008 0.105 Uiso 1 1 calc R . .
C28 C 0.8755(8) 0.1401(8) 0.2821(6) 0.069(2) Uani 1 1 d U . .
C29 C 0.8242(8) 0.2043(7) 0.2298(6) 0.0611(19) Uani 1 1 d U . .
C30 C 0.8169(8) 0.1133(8) 0.3500(6) 0.068(2) Uani 1 1 d U . .
H30 H 0.8570 0.0727 0.3831 0.082 Uiso 1 1 calc R . .
C31 C 0.6577(9) 0.1187(9) 0.4426(6) 0.076(2) Uani 1 1 d U . .
H31A H 0.6385 0.1705 0.4796 0.091 Uiso 1 1 calc R C .
H31B H 0.7061 0.0556 0.4596 0.091 Uiso 1 1 calc R . .
C32 C 0.5573(9) 0.1134(9) 0.4373(6) 0.074(2) Uani 1 1 d U C .
H32 H 0.5806 0.0456 0.4186 0.089 Uiso 1 1 calc R . .
C33 C 0.4711(8) 0.1296(8) 0.5069(5) 0.072(2) Uani 1 1 d U C .
H33A H 0.4953 0.0736 0.5397 0.086 Uiso 1 1 calc R . .
H33B H 0.4563 0.1895 0.5335 0.086 Uiso 1 1 calc R . .
C34 C 0.2689(7) 0.4313(6) 0.1871(5) 0.0474(17) Uani 1 1 d U C .
C35 C 0.1709(7) 0.4825(7) 0.1596(5) 0.0542(19) Uani 1 1 d U . .
C36 C 0.1461(8) 0.4323(8) 0.1129(5) 0.064(2) Uani 1 1 d U C .
H36 H 0.1915 0.3650 0.1005 0.077 Uiso 1 1 calc R . .
C37 C 0.0565(9) 0.4801(8) 0.0852(6) 0.074(2) Uani 1 1 d U . .
H37 H 0.0412 0.4449 0.0542 0.089 Uiso 1 1 calc R C .
C38 C -0.0092(9) 0.5752(9) 0.1011(6) 0.076(3) Uani 1 1 d U C .
H38 H -0.0702 0.6064 0.0814 0.091 Uiso 1 1 calc R . .
C39 C 0.0114(9) 0.6287(8) 0.1464(6) 0.075(2) Uani 1 1 d U . .
H39 H -0.0350 0.6960 0.1579 0.090 Uiso 1 1 calc R C .
C40 C 0.1035(8) 0.5800(7) 0.1750(6) 0.063(2) Uani 1 1 d U C .
H40 H 0.1187 0.6158 0.2056 0.075 Uiso 1 1 calc R . .
C41 C 0.6283(11) 0.5418(11) 0.4422(7) 0.088(3) Uani 1 1 d U . .
C42 C 0.7369(11) 0.5079(11) 0.3879(7) 0.091(3) Uani 1 1 d U . .
C43 C 0.7824(12) 0.5760(12) 0.3690(7) 0.106(3) Uani 1 1 d U . .
H43 H 0.7410 0.6417 0.3875 0.128 Uiso 1 1 calc R . .
C44 C 0.8858(13) 0.5484(13) 0.3242(8) 0.118(4) Uani 1 1 d U . .
H44 H 0.9147 0.5948 0.3137 0.142 Uiso 1 1 calc R . .
C45 C 0.9461(14) 0.4559(13) 0.2953(9) 0.132(4) Uani 1 1 d U . .
H45 H 1.0167 0.4379 0.2646 0.158 Uiso 1 1 calc R . .
C46 C 0.9014(14) 0.3824(13) 0.3117(9) 0.133(4) Uani 1 1 d U . .
H46 H 0.9421 0.3171 0.2923 0.159 Uiso 1 1 calc R . .
C47 C 0.7924(12) 0.4155(13) 0.3589(8) 0.122(3) Uani 1 1 d U . .
H47 H 0.7599 0.3718 0.3695 0.146 Uiso 1 1 calc R . .
C48 C -0.1298(11) 0.8152(9) 0.3831(7) 0.087(3) Uani 1 1 d U . .
C49 C -0.0484(9) 0.8272(8) 0.3165(6) 0.076(3) Uani 1 1 d U . .
C50 C 0.0572(10) 0.7954(10) 0.3184(7) 0.094(3) Uani 1 1 d U . .
H50 H 0.0777 0.7681 0.3626 0.113 Uiso 1 1 calc R . .
C51 C 0.1372(10) 0.8025(10) 0.2553(7) 0.097(3) Uani 1 1 d U . .
H51 H 0.2101 0.7760 0.2571 0.117 Uiso 1 1 calc R . .
C52 C 0.1085(11) 0.8468(10) 0.1933(7) 0.104(4) Uani 1 1 d U . .
H52 H 0.1598 0.8557 0.1529 0.125 Uiso 1 1 calc R . .
C53 C 0.0022(11) 0.8794(11) 0.1897(7) 0.110(4) Uani 1 1 d U . .
H53 H -0.0168 0.9073 0.1452 0.132 Uiso 1 1 calc R . .
C54 C -0.0787(11) 0.8719(10) 0.2507(7) 0.101(3) Uani 1 1 d U . .
H54 H -0.1508 0.8961 0.2476 0.121 Uiso 1 1 calc R . .
C56 C 0.8300(14) 0.0688(13) 0.0226(10) 0.148(6) Uani 1 1 d U . .
H56A H 0.8279 0.1324 0.0304 0.221 Uiso 1 1 calc R . .
H56B H 0.7792 0.0771 -0.0064 0.221 Uiso 1 1 calc R . .
H56C H 0.9027 0.0240 -0.0045 0.221 Uiso 1 1 calc R . .
C21 C 0.2230(15) 0.4298(13) 0.4281(14) 0.064(4) Uani 0.59(3) 1 d PU C 1
H21 H 0.2564 0.4155 0.4709 0.077 Uiso 0.59(3) 1 d PR C 1
C21' C 0.196(2) 0.4330(19) 0.394(2) 0.068(4) Uani 0.41(3) 1 d PU C 2
H21' H 0.1628 0.4461 0.3513 0.082 Uiso 0.41(3) 1 d PR C 2

loop_
_atom_site_aniso_label
_atom_site_aniso_U_11
_atom_site_aniso_U_22
_atom_site_aniso_U_33
_atom_site_aniso_U_23
_atom_site_aniso_U_13
_atom_site_aniso_U_12
Mn3 0.0519(8) 0.0516(8) 0.0513(8) 0.0065(6) -0.0220(6) -0.0329(7)
Mn1 0.0579(9) 0.0519(8) 0.0588(8) 0.0049(6) -0.0259(7) -0.0338(7)
Mn2 0.0502(8) 0.0598(8) 0.0526(8) 0.0136(6) -0.0261(6) -0.0350(7)
Mn4 0.0561(9) 0.0646(9) 0.0573(8) 0.0136(7) -0.0202(7) -0.0368(7)
Na1 0.063(2) 0.065(2) 0.074(2) 0.0144(17) -0.0249(17) -0.0382(17)
Cl1 0.081(2) 0.079(2) 0.168(4) -0.014(2) -0.033(2) -0.0362(19)
Cl2 0.125(6) 0.196(8) 0.126(6) 0.036(5) -0.073(5) -0.100(6)
N3 0.068(4) 0.062(4) 0.066(4) 0.005(3) -0.024(3) -0.038(3)
N1 0.068(4) 0.062(3) 0.070(4) 0.004(3) -0.035(3) -0.036(3)
N2 0.059(4) 0.076(4) 0.060(4) 0.015(3) -0.029(3) -0.039(3)
O9 0.071(4) 0.082(4) 0.070(4) 0.026(3) -0.015(3) -0.042(3)
O10 0.063(3) 0.066(3) 0.058(3) 0.014(2) -0.025(2) -0.041(2)
O11 0.058(3) 0.061(3) 0.060(3) 0.007(2) -0.023(2) -0.043(2)
O12 0.100(4) 0.105(4) 0.103(5) 0.008(4) -0.014(4) -0.075(4)
O1 0.077(4) 0.082(4) 0.106(4) 0.015(3) -0.028(3) -0.059(3)
O2 0.070(3) 0.059(3) 0.077(3) 0.005(3) -0.029(3) -0.045(2)
O3 0.053(3) 0.064(3) 0.060(3) 0.007(2) -0.016(2) -0.034(2)
O4 0.066(4) 0.083(4) 0.085(4) 0.021(3) -0.008(3) -0.032(3)
O5 0.059(3) 0.094(4) 0.083(4) 0.024(3) -0.015(3) -0.041(3)
O6 0.049(3) 0.068(3) 0.068(3) 0.015(3) -0.025(2) -0.038(2)
O7 0.054(3) 0.067(3) 0.055(3) 0.021(2) -0.026(2) -0.036(2)
O8 0.063(4) 0.110(4) 0.064(4) 0.028(3) -0.021(3) -0.041(3)
O15 0.063(3) 0.069(3) 0.079(3) 0.004(3) -0.034(3) -0.033(3)
O14 0.069(3) 0.063(3) 0.068(3) 0.012(3) -0.041(3) -0.038(3)
O17 0.072(3) 0.075(3) 0.066(3) 0.004(3) -0.029(3) -0.047(3)
O16 0.063(3) 0.060(3) 0.067(3) 0.008(3) -0.017(3) -0.038(3)
O13 0.053(3) 0.055(3) 0.058(3) 0.011(2) -0.026(2) -0.041(2)
O18 0.157(9) 0.134(8) 0.148(9) 0.001(7) -0.035(7) -0.072(7)
O19 0.081(6) 0.107(6) 0.122(7) 0.031(5) -0.021(5) -0.049(5)
O20 0.101(6) 0.127(6) 0.099(5) -0.029(5) -0.008(4) -0.076(5)
O21 0.108(6) 0.101(5) 0.082(5) -0.009(4) -0.020(4) -0.067(5)
O22 0.076(5) 0.119(6) 0.077(5) 0.026(4) -0.011(4) -0.046(5)
O23 0.097(6) 0.160(8) 0.089(5) 0.062(6) -0.026(5) -0.059(6)
O24 0.194(11) 0.201(11) 0.255(12) -0.016(10) -0.004(10) -0.098(9)
O25 0.206(12) 0.139(9) 0.272(12) -0.090(9) -0.097(10) -0.027(8)
O26 0.157(9) 0.097(7) 0.279(12) 0.006(8) -0.137(9) -0.027(7)
O27 0.094(7) 0.140(8) 0.260(12) 0.009(8) -0.069(7) -0.059(6)
O28 0.154(14) 0.204(15) 0.143(13) 0.028(13) -0.064(11) -0.048(13)
O29 0.114(9) 0.197(11) 0.127(9) 0.030(9) -0.076(8) -0.066(9)
O30 0.126(12) 0.198(14) 0.168(14) -0.018(13) -0.036(11) -0.112(11)
O31 0.154(12) 0.221(13) 0.152(12) 0.041(12) -0.026(11) -0.058(12)
C1 0.088(8) 0.095(7) 0.103(8) 0.045(7) -0.019(6) -0.041(6)
C2 0.064(5) 0.082(5) 0.062(4) 0.018(4) -0.021(4) -0.032(4)
C3 0.072(5) 0.096(6) 0.067(5) 0.022(5) -0.010(4) -0.031(5)
C4 0.081(5) 0.106(6) 0.062(5) 0.013(5) -0.026(4) -0.027(5)
C5 0.082(5) 0.092(5) 0.067(5) -0.005(4) -0.031(4) -0.026(5)
C6 0.068(4) 0.080(4) 0.056(4) 0.010(4) -0.032(3) -0.030(4)
C7 0.067(4) 0.068(4) 0.058(4) 0.015(4) -0.029(3) -0.029(3)
C8 0.071(4) 0.068(4) 0.066(4) -0.005(4) -0.035(4) -0.027(4)
C9 0.085(5) 0.077(5) 0.075(5) -0.001(4) -0.028(4) -0.043(4)
C10 0.074(4) 0.077(4) 0.084(5) 0.004(4) -0.024(4) -0.053(4)
C11 0.092(6) 0.084(5) 0.095(6) 0.005(5) -0.017(5) -0.065(4)
C12 0.091(8) 0.119(8) 0.151(10) 0.010(8) -0.021(7) -0.074(7)
C13 0.081(5) 0.069(4) 0.095(5) 0.011(4) -0.041(4) -0.053(4)
C14 0.094(5) 0.089(5) 0.103(5) 0.011(4) -0.036(4) -0.061(4)
C15 0.103(5) 0.084(5) 0.104(6) 0.003(5) -0.035(5) -0.062(4)
C16 0.099(5) 0.083(5) 0.094(5) -0.007(4) -0.038(4) -0.050(4)
C17 0.083(4) 0.066(4) 0.086(4) 0.006(4) -0.043(4) -0.044(3)
C18 0.077(4) 0.065(4) 0.078(4) 0.010(4) -0.041(4) -0.043(3)
C19 0.076(4) 0.077(4) 0.072(4) 0.004(4) -0.037(3) -0.036(3)
C20 0.075(5) 0.079(5) 0.081(5) -0.003(4) -0.021(4) -0.035(4)
C22 0.068(5) 0.088(5) 0.084(5) 0.011(5) -0.010(4) -0.035(4)
C23 0.087(8) 0.127(8) 0.092(7) 0.037(7) -0.009(6) -0.034(7)
C24 0.053(4) 0.083(5) 0.079(5) 0.011(4) -0.022(4) -0.040(4)
C25 0.055(5) 0.100(6) 0.095(6) 0.016(5) -0.020(4) -0.036(4)
C26 0.054(5) 0.115(6) 0.100(6) 0.017(5) -0.024(5) -0.033(5)
C27 0.060(5) 0.107(6) 0.085(5) 0.020(5) -0.026(4) -0.026(4)
C28 0.055(4) 0.091(5) 0.073(4) 0.011(4) -0.032(4) -0.035(4)
C29 0.053(4) 0.074(4) 0.075(4) 0.007(4) -0.024(3) -0.041(3)
C30 0.059(4) 0.084(4) 0.075(4) 0.014(4) -0.034(4) -0.035(4)
C31 0.073(5) 0.091(5) 0.068(5) 0.025(4) -0.036(4) -0.034(4)
C32 0.066(5) 0.085(5) 0.072(5) 0.017(4) -0.025(4) -0.032(4)
C33 0.065(5) 0.092(5) 0.060(5) 0.019(4) -0.021(4) -0.036(4)
C34 0.051(4) 0.056(4) 0.050(4) 0.017(3) -0.020(3) -0.036(3)
C35 0.056(4) 0.069(4) 0.061(4) 0.017(4) -0.027(4) -0.044(4)
C36 0.067(5) 0.070(5) 0.073(5) 0.014(4) -0.039(4) -0.035(4)
C37 0.075(5) 0.086(5) 0.084(5) 0.009(5) -0.043(4) -0.043(4)
C38 0.058(5) 0.091(6) 0.088(6) 0.020(5) -0.041(4) -0.032(5)
C39 0.065(5) 0.078(5) 0.080(5) 0.022(5) -0.025(4) -0.030(4)
C40 0.061(5) 0.070(5) 0.070(5) 0.017(4) -0.035(4) -0.033(4)
C41 0.098(6) 0.118(6) 0.088(6) -0.012(5) -0.021(5) -0.082(5)
C42 0.098(6) 0.127(6) 0.088(6) -0.018(5) -0.022(5) -0.080(5)
C43 0.108(6) 0.139(7) 0.093(6) -0.014(6) -0.013(5) -0.077(5)
C44 0.112(7) 0.151(7) 0.109(7) -0.013(6) -0.011(6) -0.080(6)
C45 0.119(8) 0.162(8) 0.117(8) -0.017(7) 0.006(7) -0.080(7)
C46 0.122(7) 0.148(7) 0.134(7) -0.034(7) 0.011(6) -0.082(6)
C47 0.108(7) 0.149(7) 0.121(7) -0.029(6) 0.006(6) -0.081(6)
C48 0.085(6) 0.101(6) 0.083(6) 0.037(5) -0.023(5) -0.051(5)
C49 0.073(5) 0.093(6) 0.070(5) 0.030(5) -0.017(4) -0.050(4)
C50 0.082(5) 0.119(6) 0.086(5) 0.032(5) -0.027(5) -0.049(5)
C51 0.072(5) 0.123(6) 0.093(6) 0.033(5) -0.015(5) -0.047(5)
C52 0.078(6) 0.125(7) 0.092(6) 0.035(6) -0.006(5) -0.043(6)
C53 0.085(6) 0.136(7) 0.082(6) 0.042(6) -0.014(5) -0.036(6)
C54 0.079(5) 0.126(6) 0.091(6) 0.037(5) -0.018(5) -0.047(5)
C56 0.124(11) 0.131(11) 0.162(12) 0.013(10) -0.014(10) -0.046(9)
C21 0.058(5) 0.075(5) 0.068(6) 0.007(5) -0.026(5) -0.033(5)
C21' 0.065(6) 0.073(6) 0.068(6) 0.006(6) -0.024(6) -0.028(5)

loop_
_atom_type_symbol
_atom_type_description
_atom_type_scat_dispersion_real
_atom_type_scat_dispersion_imag
_atom_type_scat_source
C C 0.0033 0.0016 'International Tables Vol C Tables 4.2.6.8 and 6.1.1.4'
H H 0.0000 0.0000 'International Tables Vol C Tables 4.2.6.8 and 6.1.1.4'
Cl Cl 0.1484 0.1585 'International Tables Vol C Tables 4.2.6.8 and 6.1.1.4'
Mn Mn 0.3368 0.7283 'International Tables Vol C Tables 4.2.6.8 and 6.1.1.4'
N N 0.0061 0.0033 'International Tables Vol C Tables 4.2.6.8 and 6.1.1.4'
Na Na 0.0362 0.0249 'International Tables Vol C Tables 4.2.6.8 and 6.1.1.4'
O O 0.0106 0.0060 'International Tables Vol C Tables 4.2.6.8 and 6.1.1.4'

loop_
_geom_angle_atom_site_label_1
_geom_angle_atom_site_label_2
_geom_angle_atom_site_label_3
_geom_angle
_geom_angle_site_symmetry_3
O10 Mn3 O13 88.7(2) .
O10 Mn3 O11 172.4(3) .
O13 Mn3 O11 95.4(2) .
O10 Mn3 N3 91.5(3) .
O13 Mn3 N3 172.1(3) .
O11 Mn3 N3 83.5(3) .
O10 Mn3 O15 94.4(3) .
O13 Mn3 O15 100.3(2) .
O11 Mn3 O15 91.1(3) .
N3 Mn3 O15 87.6(3) .
O10 Mn3 O16 91.7(2) .
O13 Mn3 O16 77.7(2) .
O11 Mn3 O16 83.0(2) .
N3 Mn3 O16 94.4(3) .
O15 Mn3 O16 173.5(2) .
O10 Mn3 Mn2 95.36(17) .
O13 Mn3 Mn2 32.23(17) .
O11 Mn3 Mn2 84.88(16) .
N3 Mn3 Mn2 140.0(2) .
O15 Mn3 Mn2 130.84(19) .
O16 Mn3 Mn2 46.09(14) .
O10 Mn3 Na1 40.32(19) .
O13 Mn3 Na1 48.39(17) .
O11 Mn3 Na1 143.22(17) .
N3 Mn3 Na1 131.2(2) .
O15 Mn3 Na1 100.70(18) .
O16 Mn3 Na1 82.60(14) .
Mn2 Mn3 Na1 61.04(7) .
O3 Mn1 O13 92.3(2) .
O3 Mn1 O2 171.8(3) .
O13 Mn1 O2 91.9(3) .
O3 Mn1 N1 82.5(3) .
O13 Mn1 N1 168.5(3) .
O2 Mn1 N1 92.1(3) .
O3 Mn1 O14 94.2(2) .
O13 Mn1 O14 101.8(2) .
O2 Mn1 O14 91.8(2) .
N1 Mn1 O14 88.9(3) .
O3 Mn1 O17 92.0(2) .
O13 Mn1 O17 76.3(2) .
O2 Mn1 O17 82.1(2) .
N1 Mn1 O17 93.5(3) .
O14 Mn1 O17 173.6(2) .
O3 Mn1 Mn2 88.61(19) .
O13 Mn1 Mn2 31.83(16) .
O2 Mn1 Mn2 91.3(2) .
N1 Mn1 Mn2 137.2(2) .
O14 Mn1 Mn2 133.64(18) .
O17 Mn1 Mn2 44.89(14) .
O3 Mn1 Na1 143.0(2) .
O13 Mn1 Na1 50.79(16) .
O2 Mn1 Na1 42.1(2) .
N1 Mn1 Na1 134.2(2) .
O14 Mn1 Na1 91.54(19) .
O17 Mn1 Na1 82.51(16) .
Mn2 Mn1 Na1 61.95(7) .
O7 Mn2 O6 173.6(2) .
O7 Mn2 O13 94.3(2) .
O6 Mn2 O13 91.9(2) .
O7 Mn2 N2 82.9(3) .
O6 Mn2 N2 90.8(3) .
O13 Mn2 N2 176.4(3) .
O7 Mn2 O17 86.2(2) .
O6 Mn2 O17 96.0(2) .
O13 Mn2 O17 82.3(2) .
N2 Mn2 O17 95.1(3) .
O7 Mn2 O16 91.4(2) .
O6 Mn2 O16 88.2(2) .
O13 Mn2 O16 82.5(2) .
N2 Mn2 O16 99.9(3) .
O17 Mn2 O16 164.4(2) .
O7 Mn2 Mn3 88.41(17) .
O6 Mn2 Mn3 96.27(17) .
O13 Mn2 Mn3 31.91(16) .
N2 Mn2 Mn3 149.8(2) .
O17 Mn2 Mn3 113.19(16) .
O16 Mn2 Mn3 51.30(15) .
O7 Mn2 Mn1 86.93(18) .
O6 Mn2 Mn1 99.14(19) .
O13 Mn2 Mn1 31.54(17) .
N2 Mn2 Mn1 145.4(2) .
O17 Mn2 Mn1 51.21(15) .
O16 Mn2 Mn1 113.32(16) .
Mn3 Mn2 Mn1 62.03(5) .
O7 Mn2 Na1 144.91(18) .
O6 Mn2 Na1 41.46(18) .
O13 Mn2 Na1 50.72(16) .
N2 Mn2 Na1 131.8(2) .
O17 Mn2 Na1 85.85(17) .
O16 Mn2 Na1 87.38(16) .
Mn3 Mn2 Na1 63.82(7) .
Mn1 Mn2 Na1 61.80(8) .
O11 Mn4 O7 89.2(2) .
O11 Mn4 O3 95.3(2) .
O7 Mn4 O3 90.6(2) .
O11 Mn4 O4 124.7(3) .
O7 Mn4 O4 143.0(3) .
O3 Mn4 O4 73.6(2) .
O11 Mn4 O8 139.3(3) .
O7 Mn4 O8 74.2(2) .
O3 Mn4 O8 121.2(3) .
O4 Mn4 O8 85.6(3) .
O11 Mn4 O12 73.1(3) .
O7 Mn4 O12 124.1(3) .
O3 Mn4 O12 142.3(3) .
O4 Mn4 O12 83.8(3) .
O8 Mn4 O12 85.7(3) .
O6 Na1 O2 98.3(3) .
O6 Na1 O10 97.8(2) .
O2 Na1 O10 110.4(2) .
O6 Na1 O9 141.2(3) .
O2 Na1 O9 119.9(3) .
O10 Na1 O9 64.5(2) .
O6 Na1 O1 104.2(2) .
O2 Na1 O1 63.4(2) .
O10 Na1 O1 157.7(3) .
O9 Na1 O1 98.9(3) .
O6 Na1 O5 64.4(2) .
O2 Na1 O5 142.1(3) .
O10 Na1 O5 105.4(3) .
O9 Na1 O5 86.3(3) .
O1 Na1 O5 87.3(3) .
O6 Na1 O13 65.35(19) .
O2 Na1 O13 64.8(2) .
O10 Na1 O13 62.43(19) .
O9 Na1 O13 123.4(2) .
O1 Na1 O13 124.6(3) .
O5 Na1 O13 125.5(2) .
O6 Na1 Mn1 85.11(18) .
O2 Na1 Mn1 32.12(14) .
O10 Na1 Mn1 83.45(17) .
O9 Na1 Mn1 123.6(2) .
O1 Na1 Mn1 95.0(2) .
O5 Na1 Mn1 149.0(2) .
O13 Na1 Mn1 33.31(13) .
O6 Na1 Mn2 31.91(14) .
O2 Na1 Mn2 78.85(17) .
O10 Na1 Mn2 81.22(16) .
O9 Na1 Mn2 144.7(2) .
O1 Na1 Mn2 116.4(2) .
O5 Na1 Mn2 95.11(18) .
O13 Na1 Mn2 33.58(12) .
Mn1 Na1 Mn2 56.25(7) .
O6 Na1 Mn3 80.56(15) .
O2 Na1 Mn3 88.28(16) .
O10 Na1 Mn3 30.46(14) .
O9 Na1 Mn3 93.46(19) .
O1 Na1 Mn3 151.6(2) .
O5 Na1 Mn3 119.0(2) .
O13 Na1 Mn3 31.98(12) .
Mn1 Na1 Mn3 57.16(6) .
Mn2 Na1 Mn3 55.14(6) .
O26 Cl1 O25 120.3(9) .
O26 Cl1 O27 113.3(8) .
O25 Cl1 O27 107.8(9) .
O26 Cl1 O24 98.0(10) .
O25 Cl1 O24 108.1(11) .
O27 Cl1 O24 108.4(11) .
O28 Cl2 O29 111.6(10) .
O28 Cl2 O30 115.6(9) .
O29 Cl2 O30 114.1(10) .
O28 Cl2 O31 106.6(10) .
O29 Cl2 O31 104.7(9) .
O30 Cl2 O31 102.8(9) .
O28 Cl2 O29 82.9(11) 2_576
O29 Cl2 O29 61.3(10) 2_576
O30 Cl2 O29 81.9(11) 2_576
O31 Cl2 O29 165.7(10) 2_576
C8 N3 C9 123.7(8) .
C8 N3 Mn3 124.4(7) .
C9 N3 Mn3 111.8(6) .
C19 N1 C20 121.9(9) .
C19 N1 Mn1 126.2(8) .
C20 N1 Mn1 111.9(6) .
C30 N2 C31 122.1(8) .
C30 N2 Mn2 127.0(7) .
C31 N2 Mn2 110.9(6) .
C2 O9 C1 117.2(8) .
C2 O9 Na1 120.7(5) .
C1 O9 Na1 121.9(7) .
C7 O10 Mn3 127.9(6) .
C7 O10 Na1 121.7(5) .
Mn3 O10 Na1 109.2(3) .
C10 O11 Mn3 113.0(5) .
C10 O11 Mn4 119.6(5) .
Mn3 O11 Mn4 125.1(3) .
C11 O12 Mn4 114.6(5) .
C13 O1 C12 119.0(8) .
C13 O1 Na1 119.4(5) .
C12 O1 Na1 121.3(7) .
C18 O2 Mn1 128.0(7) .
C18 O2 Na1 124.3(6) .
Mn1 O2 Na1 105.8(3) .
C21' O3 C21 32.2(11) .
C21' O3 Mn1 116.2(11) .
C21 O3 Mn1 116.5(8) .
C21' O3 Mn4 114.7(11) .
C21 O3 Mn4 112.3(8) .
Mn1 O3 Mn4 127.8(3) .
C22 O4 Mn4 117.0(6) .
C24 O5 C23 115.8(8) .
C24 O5 Na1 117.6(6) .
C23 O5 Na1 126.6(7) .
C29 O6 Mn2 127.9(5) .
C29 O6 Na1 124.7(5) .
Mn2 O6 Na1 106.6(3) .
C32 O7 Mn2 118.3(6) .
C32 O7 Mn4 115.0(5) .
Mn2 O7 Mn4 126.4(3) .
C33 O8 Mn4 114.4(5) .
C34 O15 Mn3 136.0(5) .
C34 O14 Mn1 128.2(5) .
Mn2 O17 Mn1 83.90(19) .
Mn2 O16 Mn3 82.6(2) .
Mn3 O13 Mn1 123.0(3) .
Mn3 O13 Mn2 115.9(3) .
Mn1 O13 Mn2 116.6(3) .
Mn3 O13 Na1 99.6(2) .
Mn1 O13 Na1 95.9(2) .
Mn2 O13 Na1 95.7(2) .
Cl2 O29 Cl2 118.7(10) 2_576
C3 C2 O9 125.0(10) .
C3 C2 C7 121.4(11) .
O9 C2 C7 113.5(8) .
C4 C3 C2 119.1(11) .
C3 C4 C5 121.9(11) .
C4 C5 C6 122.1(11) .
C8 C6 C7 123.2(8) .
C8 C6 C5 121.5(10) .
C7 C6 C5 115.2(10) .
O10 C7 C2 118.2(9) .
O10 C7 C6 121.7(8) .
C2 C7 C6 120.1(9) .
N3 C8 C6 127.6(9) .
C10 C9 N3 110.3(8) .
C9 C10 O11 112.1(8) .
C9 C10 C11 116.8(9) .
O11 C10 C11 109.8(8) .
O12 C11 C10 110.5(8) .
O1 C13 C14 124.3(10) .
O1 C13 C18 115.0(8) .
C14 C13 C18 120.7(12) .
C15 C14 C13 121.0(11) .
C14 C15 C16 122.0(11) .
C15 C16 C17 118.7(12) .
C18 C17 C16 118.2(10) .
C18 C17 C19 123.9(9) .
C16 C17 C19 117.9(11) .
O2 C18 C13 117.7(10) .
O2 C18 C17 122.8(9) .
C13 C18 C17 119.4(9) .
N1 C19 C17 125.0(11) .
C21 C20 N1 109.7(11) .
C21 C20 C21' 30.8(10) .
N1 C20 C21' 113.0(13) .
O4 C22 C21' 113.9(14) .
O4 C22 C21 114.1(11) .
C21' C22 C21 32.3(12) .
O5 C24 C25 124.0(9) .
O5 C24 C29 114.6(8) .
C25 C24 C29 121.4(10) .
C26 C25 C24 118.2(11) .
C27 C26 C25 122.6(11) .
C26 C27 C28 120.6(10) .
C29 C28 C27 118.7(10) .
C29 C28 C30 123.1(9) .
C27 C28 C30 118.1(9) .
O6 C29 C28 123.8(9) .
O6 C29 C24 117.8(8) .
C28 C29 C24 118.3(9) .
N2 C30 C28 124.8(9) .
N2 C31 C32 110.3(8) .
O7 C32 C33 110.6(9) .
O7 C32 C31 109.0(8) .
C33 C32 C31 117.6(10) .
O8 C33 C32 110.6(8) .
O14 C34 O15 122.0(8) .
O14 C34 C35 119.5(8) .
O15 C34 C35 118.5(8) .
C40 C35 C36 117.3(9) .
C40 C35 C34 122.4(8) .
C36 C35 C34 120.3(9) .
C37 C36 C35 120.8(10) .
C38 C37 C36 121.3(10) .
C37 C38 C39 120.5(10) .
C38 C39 C40 118.5(10) .
C35 C40 C39 121.5(9) .
O21 C41 O20 124.5(12) .
O21 C41 C42 121.9(10) .
O20 C41 C42 113.6(12) .
C47 C42 C43 120.2(13) .
C47 C42 C41 122.0(11) .
C43 C42 C41 117.8(12) .
C44 C43 C42 121.5(15) .
C45 C44 C43 120.8(15) .
C44 C45 C46 119.9(15) .
C47 C46 C45 116.9(15) .
C42 C47 C46 120.7(14) .
O23 C48 O22 124.0(11) .
O23 C48 C49 115.8(11) .
O22 C48 C49 120.2(10) .
C50 C49 C54 118.2(10) .
C50 C49 C48 120.6(10) .
C54 C49 C48 121.2(11) .
C49 C50 C51 121.9(11) .
C52 C51 C50 120.1(12) .
C51 C52 C53 119.1(12) .
C52 C53 C54 122.2(12) .
C49 C54 C53 118.4(12) .
C20 C21 O3 109.0(14) .
C20 C21 C22 121.6(16) .
O3 C21 C22 107.8(15) .
C22 C21' O3 115(2) .
C22 C21' C20 120(2) .
O3 C21' C20 104(2) .

loop_
_geom_bond_atom_site_label_1
_geom_bond_atom_site_label_2
_geom_bond_distance
_geom_bond_site_symmetry_2
Mn3 O10 1.882(6) .
Mn3 O13 1.883(5) .
Mn3 O11 1.892(5) .
Mn3 N3 1.970(7) .
Mn3 O15 2.097(6) .
Mn3 O16 2.522(6) .
Mn3 Mn2 3.2047(18) .
Mn3 Na1 3.505(3) .
Mn1 O3 1.877(6) .
Mn1 O13 1.884(6) .
Mn1 O2 1.885(6) .
Mn1 N1 1.953(8) .
Mn1 O14 2.125(5) .
Mn1 O17 2.523(6) .
Mn1 Mn2 3.219(2) .
Mn1 Na1 3.412(4) .
Mn2 O7 1.874(5) .
Mn2 O6 1.885(5) .
Mn2 O13 1.899(5) .
Mn2 N2 1.976(7) .
Mn2 O17 2.285(6) .
Mn2 O16 2.328(6) .
Mn2 Na1 3.417(4) .
Mn4 O11 2.107(6) .
Mn4 O7 2.157(6) .
Mn4 O3 2.180(6) .
Mn4 O4 2.182(7) .
Mn4 O8 2.216(6) .
Mn4 O12 2.265(7) .
Na1 O6 2.361(7) .
Na1 O2 2.377(8) .
Na1 O10 2.402(7) .
Na1 O9 2.448(8) .
Na1 O1 2.532(7) .
Na1 O5 2.539(8) .
Na1 O13 2.658(6) .
Cl1 O26 1.300(10) .
Cl1 O25 1.348(12) .
Cl1 O27 1.390(10) .
Cl1 O24 1.413(17) .
Cl2 O28 1.428(14) .
Cl2 O29 1.438(13) .
Cl2 O30 1.451(13) .
Cl2 O31 1.534(14) .
Cl2 O29 2.02(2) 2_576
N3 C8 1.275(11) .
N3 C9 1.449(11) .
N1 C19 1.295(12) .
N1 C20 1.455(12) .
N2 C30 1.265(11) .
N2 C31 1.463(12) .
O9 C2 1.380(12) .
O9 C1 1.426(11) .
O10 C7 1.344(10) .
O11 C10 1.432(10) .
O12 C11 1.439(13) .
O1 C13 1.351(13) .
O1 C12 1.435(12) .
O2 C18 1.337(11) .
O3 C21' 1.43(3) .
O3 C21 1.45(2) .
O4 C22 1.370(12) .
O5 C24 1.378(11) .
O5 C23 1.438(12) .
O6 C29 1.321(10) .
O7 C32 1.420(11) .
O8 C33 1.399(11) .
O15 C34 1.261(10) .
O14 C34 1.254(9) .
O18 C56 1.430(17) .
O20 C41 1.296(12) .
O21 C41 1.182(14) .
O22 C48 1.257(13) .
O23 C48 1.251(13) .
O29 Cl2 2.02(2) 2_576
C2 C3 1.366(15) .
C2 C7 1.400(13) .
C3 C4 1.335(16) .
C4 C5 1.367(15) .
C5 C6 1.414(14) .
C6 C8 1.394(13) .
C6 C7 1.413(13) .
C9 C10 1.414(14) .
C10 C11 1.466(13) .
C13 C14 1.363(14) .
C13 C18 1.392(13) .
C14 C15 1.318(16) .
C15 C16 1.396(15) .
C16 C17 1.419(14) .
C17 C18 1.404(14) .
C17 C19 1.421(14) .
C20 C21 1.43(2) .
C20 C21' 1.55(3) .
C22 C21' 1.38(3) .
C22 C21 1.47(2) .
C24 C25 1.386(14) .
C24 C29 1.426(13) .
C25 C26 1.365(15) .
C26 C27 1.357(14) .
C27 C28 1.413(14) .
C28 C29 1.396(13) .
C28 C30 1.426(13) .
C31 C32 1.477(14) .
C32 C33 1.456(13) .
C34 C35 1.451(12) .
C35 C40 1.345(13) .
C35 C36 1.388(12) .
C36 C37 1.355(13) .
C37 C38 1.314(14) .
C38 C39 1.365(15) .
C39 C40 1.395(13) .
C41 C42 1.472(17) .
C42 C47 1.324(18) .
C42 C43 1.399(16) .
C43 C44 1.358(18) .
C44 C45 1.33(2) .
C45 C46 1.464(19) .
C46 C47 1.427(19) .
C48 C49 1.489(14) .
C49 C50 1.354(15) .
C49 C54 1.398(15) .
C50 C51 1.413(15) .
C51 C52 1.327(16) .
C52 C53 1.371(17) .
C53 C54 1.399(15) .
